data_4517255
loop_
_publ_author_name
'Adam Duong'
'Sanil Rajak'
'Alexandre A. Tremblay'
'Thierry Maris'
'James D. Wuest'

_publ_contact_author_email thierry.maris@umontreal.ca
_publ_contact_author_id_orcid 0000-0001-9731-4046
_publ_contact_author_name 'Thierry Maris'
_publ_contact_author_phone '514 340 4711 2579'
_publ_section_title
;
 Molecular Organization in Crystals of Bis(diaminotriazinyl)- Substituted
 Derivatives of Benzene, Pyridine, and Pyrazine
;
_journal_name_full 'Crystal growth and Design'
_journal_page_first 1299
_journal_paper_doi 10.1021/acs.cgd.8b01694
_journal_volume 19
_journal_year 2019
_chemical_formula_moiety 'C12 H12 N10, H2 O'
_chemical_formula_sum 'C12 H14 N10 O'
_chemical_formula_weight 314.33
_chemical_name_common
;
6,6'-(1,2-phenylene)bis(1,3,5-triazine-2,4-diamine) monohydrate
;
_chemical_name_systematic
;
6,6'-(1,2-phenylene)bis(1,3,5-triazine-2,4-diamine) monohydrate
;
_space_group_crystal_system triclinic
_space_group_IT_number 2
_space_group_name_Hall '-P 1'
_space_group_name_H-M_alt 'P -1'
_atom_sites_solution_hydrogens difmap
_atom_sites_solution_primary dual
_audit_creation_date 2017-12-19
_audit_creation_method
;
Olex2 1.2
(compiled 2017.08.10 svn.r3458 for OlexSys, GUI svn.r5381)
;
_cell_angle_alpha 109.144(1)
_cell_angle_beta 95.857(1)
_cell_angle_gamma 106.722(1)
_cell_formula_units_Z 2
_cell_length_a 8.3259(2)
_cell_length_b 9.6536(2)
_cell_length_c 10.0614(2)
_cell_measurement_reflns_used 9875
_cell_measurement_temperature 150
_cell_measurement_theta_max 60.776
_cell_measurement_theta_min 4.146
_cell_volume 714.21(3)
_computing_cell_refinement
;
SAINT (2013) V8.38A; Integration Software for Single Crystal Data. 
Bruker AXS Inc., Madison, WI 53719-1173.'
;
_computing_data_collection
;
APEX 2 (2013) Bruker AXS Inc., Madison, WI 53719-1173.
;
_computing_data_reduction
;
SAINT (2013) V8.38A; Integration Software for Single Crystal Data. 
Bruker AXS Inc., Madison, WI 53719-1173.'
;
_computing_molecular_graphics 'Olex2 (Dolomanov et al., 2009)'
_computing_publication_material 'Olex2 (Dolomanov et al., 2009)'
_computing_structure_refinement 'XL (Sheldrick, 2008)'
_computing_structure_solution 'XT (Sheldrick, 2015)'
_diffrn_ambient_temperature 150
_diffrn_detector 'CMOS Area detector'
_diffrn_detector_area_resol_mean 10.24
_diffrn_detector_type 'Bruker Photon 100 CMOS Detector'
_diffrn_measured_fraction_theta_full 0.999
_diffrn_measured_fraction_theta_max 0.997
_diffrn_measurement_device 'k-geometry diffractometer'
_diffrn_measurement_device_type 'Bruker Venture Metaljet'
_diffrn_measurement_method '\w and \f scans'
_diffrn_radiation_collimation 'Focusing mirrors'
_diffrn_radiation_monochromator 'Helios MX Mirror Optics'
_diffrn_radiation_probe x-ray
_diffrn_radiation_type GaK\a
_diffrn_radiation_wavelength 1.34139
_diffrn_reflns_av_R_equivalents 0.0349
_diffrn_reflns_av_unetI/netI 0.0256
_diffrn_reflns_Laue_measured_fraction_full 0.999
_diffrn_reflns_Laue_measured_fraction_max 0.997
_diffrn_reflns_limit_h_max 10
_diffrn_reflns_limit_h_min -10
_diffrn_reflns_limit_k_max 12
_diffrn_reflns_limit_k_min -12
_diffrn_reflns_limit_l_max 13
_diffrn_reflns_limit_l_min -13
_diffrn_reflns_number 16790
_diffrn_reflns_point_group_measured_fraction_full 0.999
_diffrn_reflns_point_group_measured_fraction_max 0.997
_diffrn_reflns_theta_full 53.594
_diffrn_reflns_theta_max 60.745
_diffrn_reflns_theta_min 4.145
_diffrn_source 'Metal Jet'
_diffrn_source_target Ga
_diffrn_source_type 'Gallium Liquid Metal Jet Source'
_exptl_absorpt_coefficient_mu 0.560
_exptl_absorpt_correction_T_max 0.7519
_exptl_absorpt_correction_T_min 0.6211
_exptl_absorpt_correction_type multi-scan
_exptl_absorpt_process_details
;
SADABS-2016/2 (Bruker,2016/2) was used for absorption correction. 
wR2(int) was 0.1193 before and 0.0571 after correction. 
The Ratio of minimum to maximum transmission is 0.8260. 
The \l/2 correction factor is Not present.'
;
_exptl_crystal_colour 'clear light colourless'
_exptl_crystal_colour_lustre clear
_exptl_crystal_colour_modifier light
_exptl_crystal_colour_primary colourless
_exptl_crystal_density_diffrn 1.462
_exptl_crystal_description Block
_exptl_crystal_F_000 328
_exptl_crystal_recrystallization_method H2O/EtOH
_exptl_crystal_size_max 0.13
_exptl_crystal_size_mid 0.1
_exptl_crystal_size_min 0.07
_refine_diff_density_max 0.407
_refine_diff_density_min -0.325
_refine_diff_density_rms 0.073
_refine_ls_extinction_coef 0.030(2)
_refine_ls_extinction_expression Fc^*^=kFc[1+0.001xFc^2^\l^3^/sin(2\q)]^-1/4^
_refine_ls_extinction_method 'SHELXL-2018/1 (Sheldrick 2018)'
_refine_ls_goodness_of_fit_ref 1.078
_refine_ls_hydrogen_treatment refall
_refine_ls_matrix_type full
_refine_ls_number_parameters 265
_refine_ls_number_reflns 3272
_refine_ls_number_restraints 0
_refine_ls_restrained_S_all 1.078
_refine_ls_R_factor_all 0.0443
_refine_ls_R_factor_gt 0.0387
_refine_ls_shift/su_max 0.000
_refine_ls_shift/su_mean 0.000
_refine_ls_structure_factor_coef Fsqd
_refine_ls_weighting_details 'w=1/[\s^2^(Fo^2^)+(0.0512P)^2^+0.2984P] where P=(Fo^2^+2Fc^2^)/3'
_refine_ls_weighting_scheme calc
_refine_ls_wR_factor_gt 0.0968
_refine_ls_wR_factor_ref 0.1019
_reflns_Friedel_coverage 0.000
_reflns_Friedel_fraction_full .
_reflns_Friedel_fraction_max .
_reflns_number_gt 2871
_reflns_number_total 3272
_reflns_threshold_expression 'I > 2\s(I)'
_cod_data_source_file 1_ada147.cif
_cod_data_source_block ada147
_cod_database_code 4517255

loop_
_space_group_symop_id
_space_group_symop_operation_xyz
1 'x, y, z'
2 '-x, -y, -z'

loop_
_atom_site_label
_atom_site_type_symbol
_atom_site_fract_x
_atom_site_fract_y
_atom_site_fract_z
_atom_site_U_iso_or_equiv
_atom_site_adp_type
_atom_site_occupancy
_atom_site_site_symmetry_order
_atom_site_calc_flag
_atom_site_refinement_flags_posn
_atom_site_refinement_flags_adp
_atom_site_refinement_flags_occupancy
_atom_site_disorder_assembly
_atom_site_disorder_group
C1 C 0.24600(14) 0.43127(13) 0.83670(12) 0.0136(2) Uani 1 1 d . . . . .
N1 N 0.42317(13) 0.27797(11) 0.74684(10) 0.0141(2) Uani 1 1 d . . . . .
H5 H 0.149(2) 0.7144(19) 1.0692(18) 0.024(4) Uiso 1 1 d . . . . .
H6 H 0.257(2) 0.5098(18) 1.0557(18) 0.021(4) Uiso 1 1 d . . . . .
C2 C 0.19804(14) 0.45592(13) 0.71035(12) 0.0140(2) Uani 1 1 d . . . . .
N2 N 0.28542(13) 0.24527(12) 0.93626(11) 0.0157(2) Uani 1 1 d . . . . .
C3 C 0.13175(16) 0.57592(14) 0.71952(13) 0.0178(3) Uani 1 1 d . . . . .
H3 H 0.097(2) 0.591(2) 0.6288(19) 0.026(4) Uiso 1 1 d . . . . .
N3 N 0.45082(14) 0.08456(12) 0.84027(11) 0.0179(2) Uani 1 1 d . . . . .
C4 C 0.11352(16) 0.67083(15) 0.85043(14) 0.0193(3) Uani 1 1 d . . . . .
H4 H 0.066(2) 0.7514(19) 0.8540(17) 0.020(4) Uiso 1 1 d . . . . .
N4 N 0.58909(15) 0.12948(14) 0.66358(12) 0.0204(2) Uani 1 1 d . . . . .
H4A H 0.623(2) 0.050(2) 0.657(2) 0.035(5) Uiso 1 1 d . . . . .
H4B H 0.600(2) 0.170(2) 0.5933(19) 0.025(4) Uiso 1 1 d . . . . .
C5 C 0.16095(16) 0.64646(15) 0.97469(14) 0.0191(3) Uani 1 1 d . . . . .
N5 N 0.31904(16) 0.06410(14) 1.02715(13) 0.0223(3) Uani 1 1 d . . . . .
H5A H 0.372(3) -0.001(2) 1.038(2) 0.035(5) Uiso 1 1 d . . . . .
H5B H 0.263(3) 0.099(2) 1.095(2) 0.035(5) Uiso 1 1 d . . . . .
N6 N 0.12125(13) 0.20530(12) 0.51320(11) 0.0154(2) Uani 1 1 d . . . . .
C6 C 0.22561(15) 0.52747(14) 0.96758(13) 0.0167(3) Uani 1 1 d . . . . .
C7 C 0.32281(14) 0.31004(13) 0.83907(12) 0.0131(2) Uani 1 1 d . . . . .
N7 N 0.28148(13) 0.43900(12) 0.48706(11) 0.0155(2) Uani 1 1 d . . . . .
N8 N 0.18237(13) 0.19804(12) 0.28394(11) 0.0158(2) Uani 1 1 d . . . . .
C8 C 0.48450(15) 0.16335(14) 0.75194(13) 0.0156(2) Uani 1 1 d . . . . .
C9 C 0.35393(15) 0.13261(14) 0.93240(13) 0.0164(3) Uani 1 1 d . . . . .
N9 N 0.04033(15) -0.02577(13) 0.31648(12) 0.0216(2) Uani 1 1 d . . . . .
H9A H -0.009(2) -0.078(2) 0.3695(19) 0.028(4) Uiso 1 1 d . . . . .
H9B H 0.019(2) -0.074(2) 0.223(2) 0.031(4) Uiso 1 1 d . . . . .
C10 C 0.20386(14) 0.35859(14) 0.56196(12) 0.0139(2) Uani 1 1 d . . . . .
N10 N 0.34192(15) 0.42460(13) 0.26566(12) 0.0197(2) Uani 1 1 d . . . . .
H10A H 0.408(2) 0.523(2) 0.3028(18) 0.023(4) Uiso 1 1 d . . . . .
H10B H 0.328(2) 0.371(2) 0.171(2) 0.032(5) Uiso 1 1 d . . . . .
C11 C 0.11642(15) 0.12953(14) 0.37185(12) 0.0148(2) Uani 1 1 d . . . . .
C12 C 0.26779(15) 0.35179(14) 0.34683(13) 0.0148(2) Uani 1 1 d . . . . .
O1 O 0.42259(14) 0.77273(12) 0.58027(12) 0.0279(2) Uani 1 1 d . . . . .
H1A H 0.384(3) 0.675(3) 0.569(2) 0.051(6) Uiso 1 1 d . . . . .
H1B H 0.400(3) 0.821(3) 0.661(3) 0.048(6) Uiso 1 1 d . . . . .

loop_
_atom_site_aniso_label
_atom_site_aniso_U_11
_atom_site_aniso_U_22
_atom_site_aniso_U_33
_atom_site_aniso_U_23
_atom_site_aniso_U_13
_atom_site_aniso_U_12
C1 0.0134(5) 0.0136(5) 0.0135(5) 0.0064(4) 0.0024(4) 0.0029(4)
N1 0.0153(5) 0.0140(5) 0.0130(5) 0.0063(4) 0.0023(4) 0.0040(4)
C2 0.0136(5) 0.0135(5) 0.0137(6) 0.0061(4) 0.0018(4) 0.0023(4)
N2 0.0191(5) 0.0158(5) 0.0147(5) 0.0084(4) 0.0045(4) 0.0063(4)
C3 0.0191(6) 0.0178(6) 0.0164(6) 0.0081(5) 0.0004(4) 0.0056(5)
N3 0.0240(5) 0.0175(5) 0.0172(5) 0.0098(4) 0.0065(4) 0.0098(4)
C4 0.0198(6) 0.0173(6) 0.0220(6) 0.0073(5) 0.0025(5) 0.0087(5)
N4 0.0275(6) 0.0230(6) 0.0193(5) 0.0116(5) 0.0109(4) 0.0148(5)
C5 0.0209(6) 0.0183(6) 0.0165(6) 0.0037(5) 0.0038(5) 0.0078(5)
N5 0.0335(6) 0.0228(6) 0.0221(6) 0.0155(5) 0.0130(5) 0.0156(5)
N6 0.0174(5) 0.0150(5) 0.0128(5) 0.0065(4) 0.0025(4) 0.0029(4)
C6 0.0185(6) 0.0189(6) 0.0135(6) 0.0076(5) 0.0027(4) 0.0059(5)
C7 0.0133(5) 0.0120(5) 0.0112(5) 0.0046(4) -0.0007(4) 0.0011(4)
N7 0.0180(5) 0.0144(5) 0.0133(5) 0.0067(4) 0.0017(4) 0.0031(4)
N8 0.0175(5) 0.0159(5) 0.0131(5) 0.0071(4) 0.0027(4) 0.0026(4)
C8 0.0167(5) 0.0153(6) 0.0132(5) 0.0051(4) 0.0014(4) 0.0039(4)
C9 0.0188(6) 0.0151(6) 0.0149(6) 0.0066(5) 0.0018(4) 0.0046(4)
N9 0.0306(6) 0.0152(5) 0.0132(5) 0.0052(4) 0.0051(4) -0.0005(4)
C10 0.0134(5) 0.0156(5) 0.0131(5) 0.0075(4) 0.0000(4) 0.0041(4)
N10 0.0259(6) 0.0160(5) 0.0137(5) 0.0069(4) 0.0038(4) 0.0005(4)
C11 0.0140(5) 0.0165(6) 0.0139(6) 0.0072(5) 0.0019(4) 0.0038(4)
C12 0.0137(5) 0.0167(6) 0.0142(6) 0.0079(5) 0.0011(4) 0.0038(4)
O1 0.0417(6) 0.0189(5) 0.0240(5) 0.0106(4) 0.0124(4) 0.0067(4)

loop_
_atom_type_symbol
_atom_type_description
_atom_type_scat_dispersion_real
_atom_type_scat_dispersion_imag
_atom_type_scat_source
C C 0.0140 0.0070 'International Tables Vol C Tables 4.2.6.8 and 6.1.1.4'
H H 0.0000 0.0000 'International Tables Vol C Tables 4.2.6.8 and 6.1.1.4'
N N 0.0250 0.0140 'International Tables Vol C Tables 4.2.6.8 and 6.1.1.4'
O O 0.0390 0.0250 'International Tables Vol C Tables 4.2.6.8 and 6.1.1.4'

loop_
_geom_angle_atom_site_label_1
_geom_angle_atom_site_label_2
_geom_angle_atom_site_label_3
_geom_angle
_geom_angle_site_symmetry_1
_geom_angle_site_symmetry_3
C2 C1 C7 123.15(10) . .
C6 C1 C2 118.85(11) . .
C6 C1 C7 117.97(10) . .
C7 N1 C8 114.34(10) . .
C1 C2 C10 125.23(10) . .
C3 C2 C1 119.04(11) . .
C3 C2 C10 115.66(10) . .
C7 N2 C9 114.43(10) . .
C2 C3 H3 117.9(10) . .
C4 C3 C2 121.30(11) . .
C4 C3 H3 120.8(10) . .
C9 N3 C8 114.55(10) . .
C3 C4 H4 119.9(10) . .
C5 C4 C3 119.57(11) . .
C5 C4 H4 120.5(10) . .
H4A N4 H4B 118.9(16) . .
C8 N4 H4A 119.3(12) . .
C8 N4 H4B 119.6(11) . .
C4 C5 H5 120.1(9) . .
C4 C5 C6 119.96(11) . .
C6 C5 H5 120.0(9) . .
H5A N5 H5B 117.8(17) . .
C9 N5 H5A 120.2(12) . .
C9 N5 H5B 120.3(12) . .
C10 N6 C11 114.00(10) . .
C1 C6 H6 119.4(9) . .
C5 C6 C1 121.28(11) . .
C5 C6 H6 119.4(9) . .
N1 C7 C1 117.51(10) . .
N1 C7 N2 126.26(10) . .
N2 C7 C1 116.23(10) . .
C10 N7 C12 114.55(10) . .
C12 N8 C11 115.22(10) . .
N3 C8 N1 125.24(11) . .
N4 C8 N1 116.52(11) . .
N4 C8 N3 118.22(11) . .
N3 C9 N2 125.07(11) . .
N5 C9 N2 116.45(11) . .
N5 C9 N3 118.48(11) . .
H9A N9 H9B 118.7(17) . .
C11 N9 H9A 121.5(12) . .
C11 N9 H9B 118.4(12) . .
N6 C10 C2 118.38(10) . .
N6 C10 N7 126.44(11) . .
N7 C10 C2 114.92(10) . .
H10A N10 H10B 118.7(16) . .
C12 N10 H10A 121.6(11) . .
C12 N10 H10B 119.6(12) . .
N8 C11 N6 125.11(11) . .
N9 C11 N6 117.36(10) . .
N9 C11 N8 117.53(11) . .
N8 C12 N7 124.52(10) . .
N10 C12 N7 117.75(11) . .
N10 C12 N8 117.72(11) . .
H1A O1 H1B 105(2) . .

loop_
_geom_bond_atom_site_label_1
_geom_bond_atom_site_label_2
_geom_bond_distance
_geom_bond_site_symmetry_2
C1 C2 1.4077(16) .
C1 C6 1.3998(16) .
C1 C7 1.4917(15) .
N1 C7 1.3319(15) .
N1 C8 1.3583(15) .
C2 C3 1.4011(16) .
C2 C10 1.4950(16) .
N2 C7 1.3398(14) .
N2 C9 1.3579(15) .
C3 H3 0.997(17) .
C3 C4 1.3880(18) .
N3 C8 1.3485(15) .
N3 C9 1.3457(16) .
C4 H4 0.963(16) .
C4 C5 1.3857(18) .
N4 H4A 0.88(2) .
N4 H4B 0.912(18) .
N4 C8 1.3367(16) .
C5 H5 0.997(17) .
C5 C6 1.3872(17) .
N5 H5A 0.89(2) .
N5 H5B 0.89(2) .
N5 C9 1.3380(16) .
N6 C10 1.3315(15) .
N6 C11 1.3596(15) .
C6 H6 0.980(16) .
N7 C10 1.3351(15) .
N7 C12 1.3584(15) .
N8 C11 1.3398(15) .
N8 C12 1.3394(16) .
N9 H9A 0.900(19) .
N9 H9B 0.875(19) .
N9 C11 1.3390(16) .
N10 H10A 0.875(19) .
N10 H10B 0.90(2) .
N10 C12 1.3310(15) .
O1 H1A 0.87(2) .
O1 H1B 0.86(2) .

loop_
_geom_hbond_atom_site_label_D
_geom_hbond_atom_site_label_H
_geom_hbond_atom_site_label_A
_geom_hbond_distance_DH
_geom_hbond_distance_HA
_geom_hbond_distance_DA
_geom_hbond_angle_DHA
_geom_hbond_site_symmetry_A
_geom_hbond_publ_flag
N4 H4A O1 0.88(2) 2.52(2) 3.0996(15) 124.2(16) 1_545 yes
N4 H4B O1 0.912(18) 2.006(18) 2.9057(15) 168.6(16) 2_666 yes
N5 H5A N3 0.89(2) 2.30(2) 3.1348(15) 155.5(17) 2_657 yes
N5 H5B N8 0.89(2) 2.10(2) 2.9829(16) 167.8(18) 1_556 yes
N9 H9A N6 0.900(19) 2.072(19) 2.9709(15) 177.7(16) 2_556 yes
N9 H9B N2 0.875(19) 2.597(19) 3.1723(15) 124.1(15) 2_556 yes
N10 H10A N1 0.875(19) 2.268(18) 3.0233(14) 144.5(14) 2_666 yes
N10 H10B N2 0.90(2) 2.21(2) 3.1069(15) 176.9(17) 1_554 yes
O1 H1A N7 0.87(2) 2.03(2) 2.8731(15) 165(2) . yes

loop_
_geom_torsion_atom_site_label_1
_geom_torsion_atom_site_label_2
_geom_torsion_atom_site_label_3
_geom_torsion_atom_site_label_4
_geom_torsion
_geom_torsion_site_symmetry_1
_geom_torsion_site_symmetry_2
_geom_torsion_site_symmetry_3
_geom_torsion_site_symmetry_4
C1 C2 C3 C4 0.33(18) . . . .
C1 C2 C10 N6 54.69(16) . . . .
C1 C2 C10 N7 -130.72(12) . . . .
C2 C1 C6 C5 -0.59(18) . . . .
C2 C1 C7 N1 33.04(16) . . . .
C2 C1 C7 N2 -147.89(11) . . . .
C2 C3 C4 C5 -0.28(19) . . . .
C3 C2 C10 N6 -122.35(12) . . . .
C3 C2 C10 N7 52.24(14) . . . .
C3 C4 C5 C6 -0.22(19) . . . .
C4 C5 C6 C1 0.66(19) . . . .
C6 C1 C2 C3 0.10(17) . . . .
C6 C1 C2 C10 -176.85(11) . . . .
C6 C1 C7 N1 -145.10(11) . . . .
C6 C1 C7 N2 33.97(15) . . . .
C7 C1 C2 C3 -178.03(10) . . . .
C7 C1 C2 C10 5.02(18) . . . .
C7 C1 C6 C5 177.64(11) . . . .
C7 N1 C8 N3 0.11(17) . . . .
C7 N1 C8 N4 -178.52(11) . . . .
C7 N2 C9 N3 -0.56(17) . . . .
C7 N2 C9 N5 -179.64(11) . . . .
C8 N1 C7 C1 -178.13(10) . . . .
C8 N1 C7 N2 2.90(17) . . . .
C8 N3 C9 N2 3.08(18) . . . .
C8 N3 C9 N5 -177.86(11) . . . .
C9 N2 C7 C1 178.32(10) . . . .
C9 N2 C7 N1 -2.70(17) . . . .
C9 N3 C8 N1 -2.85(18) . . . .
C9 N3 C8 N4 175.77(11) . . . .
C10 C2 C3 C4 177.57(11) . . . .
C10 N6 C11 N8 -1.89(17) . . . .
C10 N6 C11 N9 177.84(11) . . . .
C10 N7 C12 N8 1.04(17) . . . .
C10 N7 C12 N10 179.85(10) . . . .
C11 N6 C10 C2 172.47(10) . . . .
C11 N6 C10 N7 -1.42(17) . . . .
C11 N8 C12 N7 -3.86(17) . . . .
C11 N8 C12 N10 177.33(11) . . . .
C12 N7 C10 C2 -172.26(10) . . . .
C12 N7 C10 N6 1.81(17) . . . .
C12 N8 C11 N6 4.33(17) . . . .
C12 N8 C11 N9 -175.40(11) . . . .

_cod_database_fobs_code 4517255
